data_7237691
loop_
_publ_author_name
'Ghasemi, Mehri'
'Lyu, Miaoqiang'
'Roknuzzaman, Md'
'Yun, Jung-Ho'
'Hao, Mengmeng'
'He, Dongxu'
'Bai, Yang'
'Chen, Peng'
'Bernhardt, Paul V.'
'Ostrikov, Kostya (Ken)'
'Wang, Lianzhou'

_publ_section_title
;
 Phenethylammonium bismuth halides: from single crystals to bulky-organic
 cation promoted thin-film deposition for potential optoelectronic
 applications
;
_journal_issue 36
_journal_name_full 'Journal of Materials Chemistry A'
_journal_page_first 20733
_journal_paper_doi 10.1039/C9TA07454F
_journal_volume 7
_journal_year 2019
_chemical_compound_source 'synthesis as described'
_chemical_formula_moiety 'C24 H36 Bi2 Br9 N3'
_chemical_formula_sum 'C24 H36 Bi2 Br9 N3'
_chemical_formula_weight 1503.71
_space_group_IT_number 14
_space_group_name_Hall '-P 2yn'
_space_group_name_H-M_alt 'P 1 21/n 1'
_symmetry_cell_setting monoclinic
_symmetry_Int_Tables_number 14
_symmetry_space_group_name_Hall '-P 2yn'
_symmetry_space_group_name_H-M 'P 1 21/n 1'
_atom_sites_solution_hydrogens geom
_audit_block_doi 10.5517/ccdc.csd.cc232p41
_audit_conform_dict_location ftp://ftp.iucr.org/pub/cif_core.dic
_audit_conform_dict_name cif_core.dic
_audit_conform_dict_version 2.4.5
_audit_creation_date 2019-07-09T16:39:57-00:00
_audit_creation_method 'WinGX routine CIF_UPDATE'
_audit_update_record
;
2019-07-09 deposited with the CCDC.	2019-08-14 downloaded from the CCDC.
;
_cell_angle_alpha 90
_cell_angle_beta 115.492(2)
_cell_angle_gamma 90
_cell_formula_units_Z 4
_cell_length_a 14.0039(2)
_cell_length_b 19.5707(2)
_cell_length_c 15.5528(3)
_cell_measurement_reflns_used 9751
_cell_measurement_temperature 190(2)
_cell_measurement_theta_max 62.59
_cell_measurement_theta_min 3.87
_cell_measurement_wavelength 1.54184
_cell_volume 3847.52(12)
_computing_cell_refinement 'CrysalisPro (Agilent Technologies,     )'
_computing_data_collection 'CrysalisPro (Agilent Technologies,     )'
_computing_data_reduction 'CrysalisPro (Agilent Technologies,     )'
_computing_molecular_graphics 'Ortep-3 for Windows (Farrugia, 1997)'
_computing_publication_material 'WinGX publication routines (Farrugia, 1999)'
_computing_structure_refinement 'SHELXL-2018/1 (Sheldrick, 2018)'
_computing_structure_solution 'SIR92 (Giacovazzo et al, 1993)'
_diffrn_ambient_temperature 190(2)
_diffrn_detector 'CCD plate'
_diffrn_detector_area_resol_mean 16.07
_diffrn_measured_fraction_theta_full 0.997
_diffrn_measured_fraction_theta_max 0.997
_diffrn_measurement_device '\k-geometry diffractometer'
_diffrn_measurement_device_type 'Agilent Technologies Xcalibur, Sapphire3, Gemini ultra'
_diffrn_measurement_method '\w scans'
_diffrn_orient_matrix_UB_11 0.088143
_diffrn_orient_matrix_UB_12 0.038325
_diffrn_orient_matrix_UB_13 -0.014347
_diffrn_orient_matrix_UB_21 -0.071152
_diffrn_orient_matrix_UB_22 0.004012
_diffrn_orient_matrix_UB_23 -0.107826
_diffrn_orient_matrix_UB_31 -0.044991
_diffrn_orient_matrix_UB_32 0.068672
_diffrn_orient_matrix_UB_33 0.014345
_diffrn_radiation_monochromator mirror
_diffrn_radiation_probe x-ray
_diffrn_radiation_type CuK\a
_diffrn_radiation_wavelength 1.54184
_diffrn_reflns_av_R_equivalents 0.0473
_diffrn_reflns_av_unetI/netI 0.0406
_diffrn_reflns_Laue_measured_fraction_full 0.997
_diffrn_reflns_Laue_measured_fraction_max 0.997
_diffrn_reflns_limit_h_max 16
_diffrn_reflns_limit_h_min -16
_diffrn_reflns_limit_k_max 22
_diffrn_reflns_limit_k_min -19
_diffrn_reflns_limit_l_max 17
_diffrn_reflns_limit_l_min -17
_diffrn_reflns_number 19929
_diffrn_reflns_point_group_measured_fraction_full 0.997
_diffrn_reflns_point_group_measured_fraction_max 0.997
_diffrn_reflns_reduction_process
;
 Scaled and merged with Sortav
 R.H. Blessing, (1987) Cryst. Rev. 1, 3-58
 R.H. Blessing, (1989) J. Appl. Cryst. 22, 396-397
;
_diffrn_reflns_theta_full 62.441
_diffrn_reflns_theta_max 62.441
_diffrn_reflns_theta_min 3.558
_diffrn_source 'fine-focus sealed X-ray tube'
_diffrn_standards_number 0
_exptl_absorpt_coefficient_mu 28.85
_exptl_absorpt_correction_T_max 0.259
_exptl_absorpt_correction_T_min 0.013
_exptl_absorpt_correction_type analytical
_exptl_absorpt_process_details
;
        CrysAlisPro 1.171.38.43 (Rigaku Oxford Diffraction, 2015)
Analytical numeric absorption correction using a multifaceted crystal
        model based on expressions derived by R.C. Clark & J.S.
        (Clark, R. C. & Reid, J. S. (1995). Acta Cryst. A51, 887-897)
        Empirical absorption correction using spherical harmonics,
        implemented in SCALE3 ABSPACK scaling algorithm.
;
_exptl_crystal_colour yellow
_exptl_crystal_density_diffrn 2.596
_exptl_crystal_density_method 'not measured'
_exptl_crystal_description prism
_exptl_crystal_F_000 2728
_exptl_crystal_size_max 0.635
_exptl_crystal_size_mid 0.089
_exptl_crystal_size_min 0.064
_refine_diff_density_max 1.301
_refine_diff_density_min -2.042
_refine_diff_density_rms 0.249
_refine_ls_extinction_method none
_refine_ls_goodness_of_fit_ref 1.137
_refine_ls_hydrogen_treatment constr
_refine_ls_matrix_type full
_refine_ls_number_constraints 0
_refine_ls_number_parameters 346
_refine_ls_number_reflns 6111
_refine_ls_number_restraints 0
_refine_ls_restrained_S_all 1.137
_refine_ls_R_factor_all 0.0401
_refine_ls_R_factor_gt 0.0375
_refine_ls_shift/su_max 0.001
_refine_ls_shift/su_mean 0
_refine_ls_structure_factor_coef Fsqd
_refine_ls_weighting_details 'w=1/[\s^2^(Fo^2^)+(0.0662P)^2^+2.4376P] where P=(Fo^2^+2Fc^2^)/3'
_refine_ls_weighting_scheme calc
_refine_ls_wR_factor_gt 0.1088
_refine_ls_wR_factor_ref 0.1111
_reflns_Friedel_coverage 0
_reflns_number_gt 5707
_reflns_number_total 6111
_reflns_threshold_expression 'I > 2\s(I)'
_cod_data_source_file c9ta07454f3.cif
_cod_data_source_block shelx
_cod_original_sg_symbol_H-M 'P 21/n'
_cod_database_code 7237691
_shelx_shelxl_version_number 2018/1

loop_
_symmetry_equiv_pos_as_xyz
'x, y, z'
'-x+1/2, y+1/2, -z+1/2'
'-x, -y, -z'
'x-1/2, -y-1/2, z-1/2'

loop_
_atom_site_label
_atom_site_type_symbol
_atom_site_fract_x
_atom_site_fract_y
_atom_site_fract_z
_atom_site_U_iso_or_equiv
_atom_site_adp_type
_atom_site_occupancy
_atom_site_site_symmetry_order
_atom_site_calc_flag
_atom_site_refinement_flags_posn
_atom_site_refinement_flags_adp
Br1 Br -0.11709(6) 0.07626(4) 0.55840(6) 0.0362(2) Uani 1 1 d . .
Br2 Br 0.12096(7) 0.06589(4) 0.82055(6) 0.0426(2) Uani 1 1 d . .
Br3 Br 0.19088(7) 0.08222(4) 0.60952(7) 0.0414(2) Uani 1 1 d . .
Br4 Br -0.07960(6) 0.23907(4) 0.72588(6) 0.03183(19) Uani 1 1 d . .
Br5 Br -0.00498(8) 0.25375(4) 0.50533(7) 0.0412(2) Uani 1 1 d . .
Br6 Br 0.22903(6) 0.25527(4) 0.78054(7) 0.0360(2) Uani 1 1 d . .
Br7 Br -0.15379(7) 0.41272(5) 0.57272(7) 0.0432(2) Uani 1 1 d . .
Br8 Br 0.09524(7) 0.41890(4) 0.83797(6) 0.0358(2) Uani 1 1 d . .
Br9 Br 0.13460(7) 0.43570(4) 0.59992(6) 0.0371(2) Uani 1 1 d . .
Bi1 Bi 0.05771(2) 0.14810(2) 0.66693(2) 0.02801(12) Uani 1 1 d . .
Bi2 Bi 0.03042(2) 0.34909(2) 0.67182(2) 0.02615(12) Uani 1 1 d . .
C1 C -0.5007(7) 0.3243(4) 0.5354(6) 0.0418(19) Uani 1 1 d . .
C2 C -0.5853(8) 0.2979(5) 0.5480(7) 0.047(2) Uani 1 1 d . .
H2 H -0.581287 0.253198 0.573074 0.056 Uiso 1 1 calc R U
C3 C -0.6771(8) 0.3371(6) 0.5240(8) 0.057(3) Uani 1 1 d . .
H3 H -0.734875 0.319383 0.533736 0.068 Uiso 1 1 calc R U
C4 C -0.6825(9) 0.4000(6) 0.4871(8) 0.059(3) Uani 1 1 d . .
H4 H -0.743892 0.427159 0.472227 0.071 Uiso 1 1 calc R U
C5 C -0.6003(10) 0.4255(6) 0.4705(9) 0.067(3) Uani 1 1 d . .
H5 H -0.605623 0.469453 0.442786 0.08 Uiso 1 1 calc R U
C6 C -0.5109(10) 0.3872(6) 0.4944(9) 0.064(3) Uani 1 1 d . .
H6 H -0.45465 0.404747 0.482162 0.077 Uiso 1 1 calc R U
C7 C -0.3994(8) 0.2824(6) 0.5641(8) 0.055(2) Uani 1 1 d . .
H7A H -0.338767 0.308619 0.610792 0.066 Uiso 1 1 calc R U
H7B H -0.405613 0.239574 0.59521 0.066 Uiso 1 1 calc R U
C8 C -0.3791(8) 0.2655(6) 0.4796(8) 0.052(2) Uani 1 1 d . .
H8A H -0.440582 0.239822 0.433153 0.063 Uiso 1 1 calc R U
H8B H -0.373818 0.308661 0.44875 0.063 Uiso 1 1 calc R U
N1 N -0.2825(6) 0.2250(4) 0.5020(6) 0.0483(18) Uani 1 1 d . .
H1A H -0.228023 0.243182 0.553725 0.072 Uiso 1 1 calc R U
H1B H -0.2663 0.225706 0.451268 0.072 Uiso 1 1 calc R U
H1C H -0.293627 0.181101 0.514743 0.072 Uiso 1 1 calc R U
C9 C 0.5909(7) 0.3735(5) 0.7870(7) 0.0416(19) Uani 1 1 d . .
C10 C 0.6629(8) 0.3243(5) 0.8400(8) 0.054(2) Uani 1 1 d . .
H10 H 0.641021 0.288694 0.868944 0.065 Uiso 1 1 calc R U
C11 C 0.7665(9) 0.3262(7) 0.8516(9) 0.065(3) Uani 1 1 d . .
H11 H 0.814694 0.291511 0.887359 0.078 Uiso 1 1 calc R U
C12 C 0.8002(8) 0.3783(6) 0.8115(8) 0.058(3) Uani 1 1 d . .
H12 H 0.871203 0.379733 0.819146 0.069 Uiso 1 1 calc R U
C13 C 0.7295(10) 0.4278(5) 0.7605(9) 0.063(3) Uani 1 1 d . .
H13 H 0.752625 0.463932 0.733218 0.076 Uiso 1 1 calc R U
C14 C 0.6256(9) 0.4268(5) 0.7475(9) 0.058(3) Uani 1 1 d . .
H14 H 0.578114 0.461885 0.712111 0.069 Uiso 1 1 calc R U
C15 C 0.4778(8) 0.3712(6) 0.7732(8) 0.052(2) Uani 1 1 d . .
H15A H 0.431279 0.389672 0.709578 0.062 Uiso 1 1 calc R U
H15B H 0.457123 0.323153 0.775773 0.062 Uiso 1 1 calc R U
C16 C 0.4627(7) 0.4116(4) 0.8476(7) 0.0369(18) Uani 1 1 d . .
H16A H 0.491787 0.458084 0.850793 0.044 Uiso 1 1 calc R U
H16B H 0.501827 0.389573 0.910479 0.044 Uiso 1 1 calc R U
N2 N 0.3483(5) 0.4164(4) 0.8263(6) 0.0399(16) Uani 1 1 d . .
H2A H 0.313037 0.439363 0.770586 0.06 Uiso 1 1 calc R U
H2B H 0.341236 0.439158 0.874271 0.06 Uiso 1 1 calc R U
H2C H 0.32081 0.373635 0.821018 0.06 Uiso 1 1 calc R U
C17 C -0.0335(7) 0.6300(4) 0.7970(6) 0.0374(18) Uani 1 1 d . .
C18 C 0.0249(7) 0.6064(4) 0.8901(7) 0.042(2) Uani 1 1 d . .
H18 H 0.09997 0.606191 0.916451 0.051 Uiso 1 1 calc R U
C19 C -0.0246(8) 0.5837(5) 0.9439(7) 0.047(2) Uani 1 1 d . .
H19 H 0.016103 0.569066 1.00755 0.057 Uiso 1 1 calc R U
C20 C -0.1343(8) 0.5821(4) 0.9052(7) 0.045(2) Uani 1 1 d . .
H20 H -0.168675 0.564299 0.941251 0.054 Uiso 1 1 calc R U
C21 C -0.1927(8) 0.6063(5) 0.8151(8) 0.050(2) Uani 1 1 d . .
H21 H -0.26777 0.60621 0.78917 0.06 Uiso 1 1 calc R U
C22 C -0.1422(8) 0.6310(5) 0.7612(7) 0.045(2) Uani 1 1 d . .
H22 H -0.183146 0.648673 0.699255 0.053 Uiso 1 1 calc R U
C23 C 0.0224(9) 0.6505(4) 0.7374(8) 0.044(2) Uani 1 1 d . .
H23A H 0.092154 0.67054 0.778625 0.053 Uiso 1 1 calc R U
H23B H -0.01971 0.685535 0.690454 0.053 Uiso 1 1 calc R U
C24 C 0.0373(7) 0.5890(4) 0.6860(6) 0.0338(18) Uani 1 1 d . .
H24A H 0.071522 0.551968 0.732623 0.041 Uiso 1 1 calc R U
H24B H -0.032773 0.572258 0.639658 0.041 Uiso 1 1 calc R U
N3 N 0.1036(6) 0.6052(3) 0.6347(5) 0.0354(15) Uani 1 1 d . .
H3A H 0.069034 0.635972 0.587642 0.053 Uiso 1 1 calc R U
H3B H 0.115598 0.566297 0.608886 0.053 Uiso 1 1 calc R U
H3C H 0.166377 0.623218 0.676477 0.053 Uiso 1 1 calc R U

loop_
_atom_site_aniso_label
_atom_site_aniso_U_11
_atom_site_aniso_U_22
_atom_site_aniso_U_33
_atom_site_aniso_U_23
_atom_site_aniso_U_13
_atom_site_aniso_U_12
Br1 0.0242(4) 0.0355(4) 0.0403(5) -0.0073(3) 0.0059(4) -0.0023(3)
Br2 0.0443(5) 0.0409(5) 0.0346(5) 0.0069(4) 0.0094(4) 0.0020(4)
Br3 0.0312(4) 0.0413(5) 0.0524(6) -0.0063(4) 0.0187(4) 0.0029(3)
Br4 0.0282(4) 0.0326(4) 0.0338(5) -0.0017(3) 0.0126(4) -0.0015(3)
Br5 0.0553(5) 0.0330(4) 0.0294(5) 0.0003(3) 0.0126(4) 0.0056(3)
Br6 0.0241(4) 0.0324(4) 0.0414(5) -0.0032(3) 0.0046(4) 0.0000(3)
Br7 0.0300(4) 0.0555(5) 0.0411(5) 0.0125(4) 0.0123(4) 0.0143(4)
Br8 0.0390(5) 0.0367(4) 0.0308(5) -0.0063(3) 0.0143(4) -0.0042(3)
Br9 0.0396(5) 0.0347(4) 0.0435(5) -0.0002(3) 0.0240(4) -0.0037(3)
Bi1 0.02182(18) 0.02505(18) 0.0298(2) -0.00207(10) 0.00412(14) 0.00140(9)
Bi2 0.02252(18) 0.02632(18) 0.02556(19) -0.00003(10) 0.00651(14) 0.00035(10)
C1 0.042(5) 0.043(5) 0.039(5) -0.001(4) 0.016(4) 0.001(4)
C2 0.054(6) 0.052(5) 0.037(5) -0.006(4) 0.021(4) 0.004(4)
C3 0.046(6) 0.070(6) 0.060(7) -0.021(5) 0.028(5) 0.001(5)
C4 0.056(6) 0.061(6) 0.051(6) -0.003(5) 0.016(5) 0.023(5)
C5 0.073(8) 0.056(6) 0.079(8) 0.014(6) 0.040(7) 0.013(5)
C6 0.067(7) 0.060(6) 0.077(8) 0.016(6) 0.041(6) 0.016(5)
C7 0.045(5) 0.073(7) 0.046(6) 0.001(5) 0.017(5) 0.010(5)
C8 0.047(6) 0.065(6) 0.040(6) 0.001(5) 0.015(5) 0.021(5)
N1 0.035(4) 0.066(5) 0.038(4) -0.003(4) 0.009(4) 0.011(4)
C9 0.040(5) 0.046(5) 0.040(5) -0.015(4) 0.018(4) -0.002(4)
C10 0.048(6) 0.051(5) 0.065(7) 0.007(5) 0.027(5) 0.005(4)
C11 0.047(6) 0.083(8) 0.062(7) 0.014(6) 0.021(6) 0.014(6)
C12 0.042(5) 0.068(6) 0.071(7) -0.030(6) 0.032(5) -0.013(5)
C13 0.081(8) 0.053(6) 0.086(8) -0.008(5) 0.064(7) -0.002(5)
C14 0.069(7) 0.050(5) 0.070(7) 0.008(5) 0.046(6) 0.009(5)
C15 0.036(5) 0.062(6) 0.056(6) -0.018(5) 0.019(5) -0.001(4)
C16 0.027(4) 0.037(4) 0.040(5) 0.002(4) 0.009(4) -0.003(3)
N2 0.030(4) 0.039(3) 0.048(5) -0.005(3) 0.014(3) -0.005(3)
C17 0.046(5) 0.027(4) 0.043(5) -0.009(4) 0.023(4) 0.001(3)
C18 0.037(5) 0.043(4) 0.047(5) 0.001(4) 0.018(4) 0.005(4)
C19 0.055(6) 0.054(5) 0.036(5) 0.002(4) 0.023(5) 0.006(4)
C20 0.053(6) 0.042(5) 0.049(6) -0.005(4) 0.030(5) -0.004(4)
C21 0.042(5) 0.052(5) 0.058(6) -0.013(5) 0.022(5) 0.001(4)
C22 0.046(5) 0.046(5) 0.039(5) -0.007(4) 0.016(4) 0.004(4)
C23 0.056(6) 0.035(4) 0.047(6) 0.001(4) 0.027(5) 0.001(4)
C24 0.035(4) 0.031(4) 0.039(5) 0.001(3) 0.019(4) -0.006(3)
N3 0.038(4) 0.031(3) 0.040(4) 0.002(3) 0.019(3) -0.004(3)

loop_
_atom_type_symbol
_atom_type_description
_atom_type_scat_dispersion_real
_atom_type_scat_dispersion_imag
_atom_type_scat_source
C C 0.0181 0.0091 'International Tables Vol C Tables 4.2.6.8 and 6.1.1.4'
H H 0 0 'International Tables Vol C Tables 4.2.6.8 and 6.1.1.4'
N N 0.0311 0.018 'International Tables Vol C Tables 4.2.6.8 and 6.1.1.4'
Br Br -0.6763 1.2805 'International Tables Vol C Tables 4.2.6.8 and 6.1.1.4'
Bi Bi -4.0111 8.931 'International Tables Vol C Tables 4.2.6.8 and 6.1.1.4'

loop_
_exptl_crystal_face_index_h
_exptl_crystal_face_index_k
_exptl_crystal_face_index_l
_exptl_crystal_face_perp_dist
-3 0 -7 0.298
3 0 7 0.317
-4 11 4 0.048
4 -11 -4 0.041
-7 -6 7 0.026
7 6 -7 0.038

loop_
_geom_angle_atom_site_label_1
_geom_angle_atom_site_label_2
_geom_angle_atom_site_label_3
_geom_angle
Bi2 Br4 Bi1 82.333(19)
Bi2 Br5 Bi1 80.38(2)
Bi1 Br6 Bi2 78.50(2)
Br2 Bi1 Br1 96.15(3)
Br2 Bi1 Br3 89.88(3)
Br1 Bi1 Br3 96.52(3)
Br2 Bi1 Br4 95.25(3)
Br1 Bi1 Br4 88.42(2)
Br3 Bi1 Br4 172.47(3)
Br2 Bi1 Br5 174.34(3)
Br1 Bi1 Br5 88.63(3)
Br3 Bi1 Br5 92.60(3)
Br4 Bi1 Br5 81.81(2)
Br2 Bi1 Br6 91.15(3)
Br1 Bi1 Br6 168.72(2)
Br3 Bi1 Br6 92.07(2)
Br4 Bi1 Br6 82.34(2)
Br5 Bi1 Br6 83.68(3)
Br7 Bi2 Br8 99.14(3)
Br7 Bi2 Br9 91.57(3)
Br8 Bi2 Br9 93.32(3)
Br7 Bi2 Br4 90.66(3)
Br8 Bi2 Br4 95.57(2)
Br9 Bi2 Br4 170.37(3)
Br7 Bi2 Br5 91.81(3)
Br8 Bi2 Br5 169.01(3)
Br9 Bi2 Br5 87.31(3)
Br4 Bi2 Br5 83.25(2)
Br7 Bi2 Br6 172.06(3)
Br8 Bi2 Br6 85.76(3)
Br9 Bi2 Br6 94.40(2)
Br4 Bi2 Br6 82.60(2)
Br5 Bi2 Br6 83.26(3)
C6 C1 C2 118.6(9)
C6 C1 C7 121.2(9)
C2 C1 C7 120.2(9)
C1 C2 C3 120.1(9)
C4 C3 C2 119.4(10)
C3 C4 C5 120.8(10)
C6 C5 C4 119.5(11)
C1 C6 C5 121.4(11)
C8 C7 C1 111.3(8)
N1 C8 C7 114.4(9)
C10 C9 C14 118.6(9)
C10 C9 C15 121.2(9)
C14 C9 C15 120.2(9)
C9 C10 C11 121.0(10)
C12 C11 C10 120.2(11)
C13 C12 C11 118.9(9)
C12 C13 C14 121.9(10)
C13 C14 C9 119.4(10)
C16 C15 C9 111.5(8)
C15 C16 N2 111.0(7)
C22 C17 C18 118.3(8)
C22 C17 C23 121.7(9)
C18 C17 C23 120.0(8)
C19 C18 C17 121.0(9)
C18 C19 C20 119.9(9)
C21 C20 C19 120.0(8)
C20 C21 C22 120.0(9)
C17 C22 C21 120.7(9)
C17 C23 C24 110.0(7)
N3 C24 C23 111.8(7)

loop_
_geom_bond_atom_site_label_1
_geom_bond_atom_site_label_2
_geom_bond_distance
Br1 Bi1 2.6948(8)
Br2 Bi1 2.6944(9)
Br3 Bi1 2.7149(8)
Br4 Bi2 2.9718(8)
Br4 Bi1 3.0374(8)
Br5 Bi2 3.0540(9)
Br5 Bi1 3.0761(9)
Br6 Bi1 3.1028(8)
Br6 Bi2 3.1493(9)
Br7 Bi2 2.6756(9)
Br8 Bi2 2.7110(8)
Br9 Bi2 2.7670(8)
C1 C6 1.366(15)
C1 C2 1.383(13)
C1 C7 1.529(13)
C2 C3 1.401(14)
C3 C4 1.348(16)
C4 C5 1.378(17)
C5 C6 1.366(16)
C7 C8 1.496(14)
C8 N1 1.475(12)
C9 C10 1.381(14)
C9 C14 1.399(14)
C9 C15 1.504(12)
C10 C11 1.383(15)
C11 C12 1.379(17)
C12 C13 1.368(17)
C13 C14 1.381(16)
C15 C16 1.490(13)
C16 N2 1.492(11)
C17 C22 1.378(13)
C17 C18 1.400(13)
C17 C23 1.502(12)
C18 C19 1.369(13)
C19 C20 1.388(14)
C20 C21 1.367(15)
C21 C22 1.395(14)
C23 C24 1.509(12)
C24 N3 1.495(10)

loop_
_geom_hbond_atom_site_label_D
_geom_hbond_atom_site_label_H
_geom_hbond_atom_site_label_A
_geom_hbond_distance_DH
_geom_hbond_distance_HA
_geom_hbond_distance_DA
_geom_hbond_angle_DHA
_geom_hbond_site_symmetry_A
_geom_hbond_publ_flag
N1 H1A Br4 0.91 2.59 3.429(8) 153.7 . yes
N1 H1B Br6 0.91 2.65 3.538(8) 164 4_565 yes
N1 H1C Br8 0.91 3.18 3.689(9) 117.3 4_565 yes
N1 H1C Br1 0.91 3.06 3.586(8) 119 . yes
N2 H2A Br9 0.91 2.75 3.525(8) 143.1 . yes
N2 H2B Br1 0.91 2.68 3.432(8) 140.3 4_666 yes
N2 H2B Br3 0.91 2.86 3.507(7) 128.8 2_556 yes
N2 H2C Br6 0.91 2.59 3.495(7) 171.9 . yes
N3 H3A Br5 0.91 2.54 3.418(7) 163.1 3_566 yes
N3 H3B Br9 0.91 2.58 3.419(7) 153.6 . yes
N3 H3B Br7 0.91 3.12 3.603(7) 115.2 3_566 yes
N3 H3C Br6 0.91 2.9 3.633(7) 138.3 2_556 yes
